data_7013530
loop_
_publ_author_name
'Cole, Sarah C.'
'Coles, Martyn P.'
'Hitchcock, Peter B.'

_publ_section_title
;
 Dimesitylzinc: A strictly 2-coordinate, homoleptic diarylzinc compound
;
_journal_issue 19
_journal_name_full 'Dalton Transactions'
_journal_page_first 3663
_journal_paper_doi 10.1039/b309709a
_journal_year 2003
_chemical_compound_source 'synthesis as described'
_chemical_formula_moiety 'C18 H22 Zn1'
_chemical_formula_sum 'C18 H22 Zn'
_chemical_formula_weight 303.73
_chemical_name_common dimesitylzinc
_space_group_IT_number 14
_symmetry_cell_setting monoclinic
_symmetry_Int_Tables_number 14
_symmetry_space_group_name_Hall '-P 2yn'
_symmetry_space_group_name_H-M 'P 1 21/n 1'
_atom_sites_solution_hydrogens difmap
_atom_sites_solution_primary direct
_atom_sites_solution_secondary difmap
_audit_conform_dict_location ftp://ftp.iucr.org/pub/cif_core.dic
_audit_conform_dict_name cif_core.dic
_audit_conform_dict_version 2.2
_audit_creation_date 2002-10-25T14:09:49-00:00
_audit_creation_method 'WinGX routine CIF_UPDATE'
_cell_angle_alpha 90
_cell_angle_beta 96.618(1)
_cell_angle_gamma 90
_cell_formula_units_Z 2
_cell_length_a 4.9926(2)
_cell_length_b 10.1948(3)
_cell_length_c 15.1331(5)
_cell_measurement_reflns_used 2860
_cell_measurement_temperature 223(2)
_cell_measurement_theta_max 25.028
_cell_measurement_theta_min 3.705
_cell_measurement_wavelength 0.71073
_cell_volume 765.12(5)
_computing_cell_refinement 'HKL Scalepack (Otwinowski & Minor 1997)'
_computing_data_collection 'Collect (Nonius BV, 1997-2000)'
_computing_data_reduction 'HKL Denzo and Scalepack (Otwinowski & Minor 1997)'
_computing_molecular_graphics 'Ortep-3 for Windows (Farrugia, 1997)'
_computing_publication_material 'WinGX publication routines (Farrugia, 1999)'
_computing_structure_refinement 'SHELXL-97 (Sheldrick, 1997)'
_computing_structure_solution 'SHELXS-97 (Sheldrick, 1997)'
_diffrn_ambient_temperature 223(2)
_diffrn_measured_fraction_theta_full 0.973
_diffrn_measured_fraction_theta_max 0.973
_diffrn_measurement_device '95mm CCD camera on \k-goniostat'
_diffrn_measurement_device_type KappaCCD
_diffrn_measurement_method CCD
_diffrn_radiation_monochromator graphite
_diffrn_radiation_probe x-ray
_diffrn_radiation_type MoK\a
_diffrn_radiation_wavelength 0.71073
_diffrn_reflns_av_R_equivalents 0.0414
_diffrn_reflns_av_unetI/netI 0.0336
_diffrn_reflns_limit_h_max 5
_diffrn_reflns_limit_h_min -5
_diffrn_reflns_limit_k_max 12
_diffrn_reflns_limit_k_min -12
_diffrn_reflns_limit_l_max 15
_diffrn_reflns_limit_l_min -17
_diffrn_reflns_number 4275
_diffrn_reflns_theta_full 25.02
_diffrn_reflns_theta_max 25.02
_diffrn_reflns_theta_min 4
_exptl_absorpt_coefficient_mu 1.589
_exptl_absorpt_correction_T_max 0.6674
_exptl_absorpt_correction_T_min 0.4598
_exptl_absorpt_correction_type multi-scan
_exptl_absorpt_process_details
;
[c.f. r.h. blessing, acta cryst. (1995), a51, 33-38]
;
_exptl_crystal_colour colourless
_exptl_crystal_density_diffrn 1.318
_exptl_crystal_density_method 'not measured'
_exptl_crystal_description needle
_exptl_crystal_F_000 320
_exptl_crystal_size_max 0.8
_exptl_crystal_size_mid 0.2
_exptl_crystal_size_min 0.2
_refine_diff_density_max 0.271
_refine_diff_density_min -0.469
_refine_diff_density_rms 0.052
_refine_ls_extinction_method none
_refine_ls_goodness_of_fit_ref 1.083
_refine_ls_hydrogen_treatment refined
_refine_ls_matrix_type full
_refine_ls_number_parameters 132
_refine_ls_number_reflns 1303
_refine_ls_number_restraints 0
_refine_ls_restrained_S_all 1.083
_refine_ls_R_factor_all 0.0343
_refine_ls_R_factor_gt 0.0302
_refine_ls_shift/su_max 0
_refine_ls_shift/su_mean 0
_refine_ls_structure_factor_coef Fsqd
_refine_ls_weighting_details 'calc w=1/[\s^2^(Fo^2^)+(0.0497P)^2^+0.1916P] where P=(Fo^2^+2Fc^2^)/3'
_refine_ls_weighting_scheme calc
_refine_ls_wR_factor_gt 0.082
_refine_ls_wR_factor_ref 0.0856
_reflns_number_gt 1154
_reflns_number_total 1303
_reflns_threshold_expression >2sigma(I)
_cod_data_source_file b309709a.txt
_cod_data_source_block oct2202
_cod_original_sg_symbol_H-M P2(1)/n
_cod_database_code 7013530

loop_
_symmetry_equiv_pos_as_xyz
'x, y, z'
'-x+1/2, y+1/2, -z+1/2'
'-x, -y, -z'
'x-1/2, -y-1/2, z-1/2'

loop_
_atom_site_label
_atom_site_type_symbol
_atom_site_fract_x
_atom_site_fract_y
_atom_site_fract_z
_atom_site_U_iso_or_equiv
_atom_site_adp_type
_atom_site_occupancy
_atom_site_symmetry_multiplicity
_atom_site_calc_flag
_atom_site_refinement_flags
_atom_site_disorder_assembly
_atom_site_disorder_group
Zn Zn 0 0 0 0.04088(19) Uani 1 2 d S . .
C1 C 0.2625(4) 0.12303(18) -0.03694(13) 0.0387(4) Uani 1 1 d . . .
C2 C 0.3296(4) 0.1258(2) -0.12449(14) 0.0418(5) Uani 1 1 d . . .
C3 C 0.5193(5) 0.2144(2) -0.14886(15) 0.0471(5) Uani 1 1 d . . .
H3 H 0.558(4) 0.216(2) -0.2092(17) 0.051(6) Uiso 1 1 d . . .
C4 C 0.6461(4) 0.3034(2) -0.08906(15) 0.0469(5) Uani 1 1 d . . .
C5 C 0.5786(5) 0.3019(2) -0.00259(15) 0.0475(5) Uani 1 1 d . . .
H5 H 0.650(5) 0.357(2) 0.0357(16) 0.049(7) Uiso 1 1 d . . .
C6 C 0.3908(4) 0.2135(2) 0.02397(13) 0.0420(5) Uani 1 1 d . . .
C7 C 0.1880(6) 0.0349(3) -0.19388(18) 0.0535(6) Uani 1 1 d . . .
H7C H 0.197(6) -0.054(3) -0.176(2) 0.068(9) Uiso 1 1 d . . .
H7B H 0.007(7) 0.054(3) -0.207(2) 0.078(9) Uiso 1 1 d . . .
H7A H 0.254(7) 0.047(4) -0.248(3) 0.083(9) Uiso 1 1 d . . .
C8 C 0.8507(5) 0.3998(3) -0.1163(2) 0.0613(7) Uani 1 1 d . . .
H8C H 1.021(8) 0.374(3) -0.101(2) 0.101(11) Uiso 1 1 d . . .
H8B H 0.827(12) 0.483(4) -0.089(4) 0.14(2) Uiso 1 1 d . . .
H8A H 0.806(10) 0.423(5) -0.178(4) 0.157(18) Uiso 1 1 d . . .
C9 C 0.3185(6) 0.2187(3) 0.11780(16) 0.0552(6) Uani 1 1 d . . .
H9C H 0.432(6) 0.271(3) 0.153(2) 0.077(9) Uiso 1 1 d . . .
H9B H 0.322(6) 0.139(3) 0.144(2) 0.069(8) Uiso 1 1 d . . .
H9A H 0.152(6) 0.260(3) 0.1186(17) 0.065(8) Uiso 1 1 d . . .

loop_
_atom_site_aniso_label
_atom_site_aniso_U_11
_atom_site_aniso_U_22
_atom_site_aniso_U_33
_atom_site_aniso_U_23
_atom_site_aniso_U_13
_atom_site_aniso_U_12
Zn 0.0520(3) 0.0380(3) 0.0338(3) 0.00053(11) 0.01014(17) -0.00164(12)
C1 0.0432(10) 0.0358(10) 0.0376(10) 0.0043(8) 0.0065(8) 0.0065(8)
C2 0.0446(11) 0.0409(10) 0.0408(11) 0.0025(9) 0.0089(9) 0.0095(9)
C3 0.0478(12) 0.0546(13) 0.0411(12) 0.0081(10) 0.0137(9) 0.0112(10)
C4 0.0392(11) 0.0481(12) 0.0537(13) 0.0133(10) 0.0066(9) 0.0067(9)
C5 0.0465(11) 0.0435(13) 0.0511(14) 0.0021(10) 0.0001(9) -0.0005(11)
C6 0.0460(11) 0.0407(11) 0.0394(11) 0.0046(9) 0.0051(9) 0.0062(9)
C7 0.0617(16) 0.0599(15) 0.0408(14) -0.0060(12) 0.0148(12) 0.0001(14)
C8 0.0497(14) 0.0614(16) 0.0736(18) 0.0208(14) 0.0104(12) -0.0024(12)
C9 0.0713(18) 0.0552(15) 0.0390(13) -0.0019(11) 0.0065(11) -0.0075(13)

loop_
_atom_type_symbol
_atom_type_description
_atom_type_scat_dispersion_real
_atom_type_scat_dispersion_imag
_atom_type_scat_source
C C 0.0033 0.0016 'International Tables Vol C Tables 4.2.6.8 and 6.1.1.4'
H H 0 0 'International Tables Vol C Tables 4.2.6.8 and 6.1.1.4'
Zn Zn 0.2839 1.4301 'International Tables Vol C Tables 4.2.6.8 and 6.1.1.4'

loop_
_geom_angle_atom_site_label_1
_geom_angle_atom_site_label_2
_geom_angle_atom_site_label_3
_geom_angle
_geom_angle_site_symmetry_1
_geom_angle_site_symmetry_3
_geom_angle_publ_flag
C1 Zn C1 180.00(13) 3 . ?
C2 C1 C6 117.75(18) . . ?
C2 C1 Zn 121.80(15) . . ?
C6 C1 Zn 120.45(15) . . ?
C3 C2 C1 120.5(2) . . ?
C3 C2 C7 119.5(2) . . ?
C1 C2 C7 120.0(2) . . ?
C4 C3 C2 121.9(2) . . ?
C3 C4 C5 117.8(2) . . ?
C3 C4 C8 121.5(2) . . ?
C5 C4 C8 120.7(2) . . ?
C4 C5 C6 121.6(2) . . ?
C5 C6 C1 120.43(19) . . ?
C5 C6 C9 119.5(2) . . ?
C1 C6 C9 120.1(2) . . ?

loop_
_geom_bond_atom_site_label_1
_geom_bond_atom_site_label_2
_geom_bond_distance
_geom_bond_site_symmetry_2
_geom_bond_publ_flag
Zn C1 1.9422(19) 3 ?
Zn C1 1.9422(19) . ?
C1 C2 1.404(3) . ?
C1 C6 1.405(3) . ?
C2 C3 1.389(3) . ?
C2 C7 1.513(4) . ?
C3 C4 1.383(3) . ?
C4 C5 1.388(3) . ?
C4 C8 1.508(3) . ?
C5 C6 1.393(3) . ?
C6 C9 1.506(3) . ?
